data_7059716
loop_
_publ_author_name
'Garc\'ia-Raso, Angel'
'Terr\'on, Angel'
'Balle, Bartomeu'
'L\'opez-Zafra, Adela'
'Frontera, Antonio'
'Barcel\'o-Oliver, Miquel'
'Fiol, Juan J.'

_publ_section_title
;
 Crystal structures of N6-modified-amino acid nucleobase analogs(iii):
 adenine--valeric acid, adenine--hexanoic acid and adenine--gabapentine
;
_journal_issue 28
_journal_name_full 'New Journal of Chemistry'
_journal_page_first 12236
_journal_page_last 12246
_journal_paper_doi 10.1039/D0NJ02538K
_journal_volume 44
_journal_year 2020
_chemical_formula_moiety 'C10 H13 N5 O2'
_chemical_formula_sum 'C10 H13 N5 O2'
_chemical_formula_weight 235.25
_space_group_crystal_system monoclinic
_space_group_IT_number 14
_space_group_name_Hall '-P 2yn'
_space_group_name_H-M_alt 'P 1 21/n 1'
_atom_sites_solution_hydrogens geom
_atom_sites_solution_primary dual
_audit_creation_date 2020-05-16
_audit_creation_method
;
Olex2 1.3
(compiled 2020.02.04 svn.rd84adfe8 for OlexSys, GUI svn.r6032)
;
_audit_update_record
;
2020-05-16 deposited with the CCDC.	2020-06-22 downloaded from the CCDC.
;
_cell_angle_alpha 90
_cell_angle_beta 99.376(3)
_cell_angle_gamma 90
_cell_formula_units_Z 8
_cell_length_a 18.9276(12)
_cell_length_b 4.6593(4)
_cell_length_c 24.5504(15)
_cell_measurement_reflns_used 9977
_cell_measurement_temperature 100.0
_cell_measurement_theta_max 72.048
_cell_measurement_theta_min 2.740
_cell_volume 2136.2(3)
_computing_cell_refinement 'Bruker Apex3, 2016'
_computing_data_collection 'Bruker Apex3, 2016'
_computing_data_reduction 'SAINT v8.40A (Bruker, 2019)'
_computing_molecular_graphics 'Olex2 1.3 (Dolomanov et al., 2009)'
_computing_publication_material 'Olex2 1.3 (Dolomanov et al., 2009)'
_computing_structure_refinement 'XL  (Sheldrick, 2008)'
_computing_structure_solution 'XT  (Sheldrick, 2015)'
_diffrn_ambient_temperature 100.0
_diffrn_measured_fraction_theta_full 0.997
_diffrn_measured_fraction_theta_max 0.997
_diffrn_measurement_device_type 'Bruker D8 Venture'
_diffrn_measurement_method '\f and \w scans'
_diffrn_radiation_monochromator multilayer
_diffrn_radiation_type CuK\a
_diffrn_radiation_wavelength 1.54178
_diffrn_reflns_av_R_equivalents 0.0334
_diffrn_reflns_av_unetI/netI 0.0289
_diffrn_reflns_Laue_measured_fraction_full 0.997
_diffrn_reflns_Laue_measured_fraction_max 0.997
_diffrn_reflns_limit_h_max 22
_diffrn_reflns_limit_h_min -22
_diffrn_reflns_limit_k_max 5
_diffrn_reflns_limit_k_min -5
_diffrn_reflns_limit_l_max 29
_diffrn_reflns_limit_l_min -29
_diffrn_reflns_number 15161
_diffrn_reflns_point_group_measured_fraction_full 0.997
_diffrn_reflns_point_group_measured_fraction_max 0.997
_diffrn_reflns_theta_full 66.569
_diffrn_reflns_theta_max 66.569
_diffrn_reflns_theta_min 2.742
_diffrn_source 'high brilliance microfocus sealed tube'
_diffrn_source_current 1.2
_diffrn_source_power 0.06
_diffrn_source_voltage 50.0
_diffrn_standards_number 0
_exptl_absorpt_coefficient_mu 0.892
_exptl_absorpt_correction_T_max 0.7536
_exptl_absorpt_correction_T_min 0.6067
_exptl_absorpt_correction_type multi-scan
_exptl_absorpt_process_details
;
SADABS-2016/2 (Bruker,2016/2) was used for absorption correction.
wR2(int) was 0.1485 before and 0.0492 after correction.
The Ratio of minimum to maximum transmission is 0.8051.
The \l/2 correction factor is Not present.
;
_exptl_crystal_colour brown
_exptl_crystal_colour_primary brown
_exptl_crystal_density_diffrn 1.463
_exptl_crystal_description block
_exptl_crystal_F_000 992
_exptl_crystal_size_max 0.23
_exptl_crystal_size_mid 0.12
_exptl_crystal_size_min 0.07
_refine_diff_density_max 0.232
_refine_diff_density_min -0.188
_refine_diff_density_rms 0.039
_refine_ls_extinction_method none
_refine_ls_goodness_of_fit_ref 1.058
_refine_ls_hydrogen_treatment constr
_refine_ls_matrix_type full
_refine_ls_number_parameters 309
_refine_ls_number_reflns 3774
_refine_ls_number_restraints 0
_refine_ls_restrained_S_all 1.058
_refine_ls_R_factor_all 0.0350
_refine_ls_R_factor_gt 0.0324
_refine_ls_shift/su_max 0.000
_refine_ls_shift/su_mean 0.000
_refine_ls_structure_factor_coef Fsqd
_refine_ls_weighting_details 'w=1/[\s^2^(Fo^2^)+(0.0370P)^2^+0.8954P] where P=(Fo^2^+2Fc^2^)/3'
_refine_ls_weighting_scheme calc
_refine_ls_wR_factor_gt 0.0832
_refine_ls_wR_factor_ref 0.0850
_reflns_Friedel_coverage 0.000
_reflns_number_gt 3472
_reflns_number_total 3774
_reflns_threshold_expression 'I > 2\s(I)'
_cod_data_source_file d0nj02538k1.cif
_cod_data_source_block 1_a
_cod_depositor_comments
;Adding full bibliography for 7059716--7059719.cif.

 Adding full bibliography for 7059716--7059719.cif.
;
_cod_database_code 7059716
_shelx_shelxl_version_number 2018/3
_shelx_space_group_comment
;
The symmetry employed for this shelxl refinement is uniquely defined
by the following loop, which should always be used as a source of
symmetry information in preference to the above space-group names.
They are only intended as comments.
;
_olex2_refinement_description
;
1. Fixed Uiso
 At 1.2 times of:
  All C(H) groups, All C(H,H) groups, All N(H) groups
 At 1.5 times of:
  All O(H) groups
2.a Secondary CH2 refined with riding coordinates:
 C10(H10A,H10B), C11(H11A,H11B), C12(H12A,H12B), C13(H13A,H13B), C10'(H10C,
 H10D), C11'(H11C,H11D), C12'(H12C,H12D), C13'(H13C,H13D)
2.b Aromatic/amide H refined with riding coordinates:
 C2(H2), C8(H8), N9(H9), N6(H6), C2'(H2'), C8'(H8'), N9'(H9'), N6'(H6')
2.c Idealised tetrahedral OH refined as rotating group:
 O15(H15), O15'(H15')
;
_olex2_exptl_crystal_mounting_method 'cryoloop, covered with Parabar 10320 (formerly known as Paratone)'
_olex2_submission_special_instructions 'No special instructions were received'

loop_
_space_group_symop_operation_xyz
'x, y, z'
'-x+1/2, y+1/2, -z+1/2'
'-x, -y, -z'
'x-1/2, -y-1/2, z-1/2'

loop_
_atom_site_label
_atom_site_type_symbol
_atom_site_fract_x
_atom_site_fract_y
_atom_site_fract_z
_atom_site_U_iso_or_equiv
_atom_site_adp_type
_atom_site_occupancy
_atom_site_site_symmetry_order
_atom_site_calc_flag
_atom_site_refinement_flags_posn
_atom_site_refinement_flags_adp
_atom_site_refinement_flags_occupancy
_atom_site_disorder_assembly
_atom_site_disorder_group
N1 N 0.39316(5) -0.9528(2) -0.04613(4) 0.0212(2) Uani 1 1 d . . . . .
C2 C 0.42134(7) -0.7566(3) -0.00914(5) 0.0227(3) Uani 1 1 d . . . . .
H2 H 0.463328 -0.664706 -0.017017 0.027 Uiso 1 1 calc R U . . .
N3 N 0.39946(5) -0.6706(2) 0.03705(4) 0.0208(2) Uani 1 1 d . . . . .
C4 C 0.33982(6) -0.8162(3) 0.04471(5) 0.0183(3) Uani 1 1 d . . . . .
C5 C 0.30486(6) -1.0244(3) 0.01069(5) 0.0180(3) Uani 1 1 d . . . . .
C6 C 0.33300(6) -1.0911(3) -0.03773(5) 0.0183(3) Uani 1 1 d . . . . .
N7 N 0.24592(5) -1.1260(2) 0.03183(4) 0.0203(2) Uani 1 1 d . . . . .
C8 C 0.24740(7) -0.9771(3) 0.07757(5) 0.0213(3) Uani 1 1 d . . . . .
H8 H 0.213038 -1.000433 0.101446 0.026 Uiso 1 1 calc R U . . .
N9 N 0.30198(5) -0.7885(2) 0.08752(4) 0.0199(2) Uani 1 1 d . . . . .
H9 H 0.311445 -0.671086 0.115846 0.024 Uiso 1 1 calc R U . . .
N6 N 0.30221(5) -1.2815(2) -0.07436(4) 0.0197(2) Uani 1 1 d . . . . .
H6 H 0.265425 -1.379067 -0.066360 0.024 Uiso 1 1 calc R U . . .
C10 C 0.32562(6) -1.3386(3) -0.12691(5) 0.0208(3) Uani 1 1 d . . . . .
H10A H 0.365265 -1.479634 -0.121644 0.025 Uiso 1 1 calc R U . . .
H10B H 0.343317 -1.159290 -0.141626 0.025 Uiso 1 1 calc R U . . .
C11 C 0.26306(6) -1.4563(3) -0.16746(5) 0.0193(3) Uani 1 1 d . . . . .
H11A H 0.243528 -1.627034 -0.151074 0.023 Uiso 1 1 calc R U . . .
H11B H 0.280516 -1.518344 -0.201475 0.023 Uiso 1 1 calc R U . . .
C12 C 0.20344(6) -1.2375(3) -0.18257(5) 0.0192(3) Uani 1 1 d . . . . .
H12A H 0.221956 -1.073517 -0.201674 0.023 Uiso 1 1 calc R U . . .
H12B H 0.188601 -1.163898 -0.148330 0.023 Uiso 1 1 calc R U . . .
C13 C 0.13802(6) -1.3636(3) -0.21987(5) 0.0201(3) Uani 1 1 d . . . . .
H13A H 0.152300 -1.437955 -0.254258 0.024 Uiso 1 1 calc R U . . .
H13B H 0.118438 -1.525245 -0.200802 0.024 Uiso 1 1 calc R U . . .
C14 C 0.08181(6) -1.1359(3) -0.23361(5) 0.0196(3) Uani 1 1 d . . . . .
O15 O 0.08216(5) -1.0121(2) -0.28190(3) 0.0216(2) Uani 1 1 d . . . . .
H15 H 0.050126 -0.885735 -0.287080 0.032 Uiso 1 1 calc R U . . .
O14 O 0.04191(5) -1.0648(2) -0.20187(4) 0.0273(2) Uani 1 1 d . . . . .
N1' N 0.34175(5) -0.1697(2) 0.25889(4) 0.0203(2) Uani 1 1 d . . . . .
C2' C 0.31814(6) -0.3572(3) 0.21912(5) 0.0205(3) Uani 1 1 d . . . . .
H2' H 0.277095 -0.464772 0.224243 0.025 Uiso 1 1 calc R U . . .
N3' N 0.34441(5) -0.4141(2) 0.17305(4) 0.0201(2) Uani 1 1 d . . . . .
C4' C 0.40185(6) -0.2496(3) 0.16893(5) 0.0172(3) Uani 1 1 d . . . . .
C5' C 0.43162(6) -0.0443(3) 0.20596(5) 0.0176(3) Uani 1 1 d . . . . .
C6' C 0.40003(6) -0.0088(3) 0.25414(5) 0.0181(3) Uani 1 1 d . . . . .
N7' N 0.48893(5) 0.0870(2) 0.18720(4) 0.0183(2) Uani 1 1 d . . . . .
C8' C 0.49259(6) -0.0429(3) 0.13994(5) 0.0184(3) Uani 1 1 d . . . . .
H8' H 0.527332 0.002440 0.117378 0.022 Uiso 1 1 calc R U . . .
N9' N 0.44178(5) -0.2474(2) 0.12690(4) 0.0181(2) Uani 1 1 d . . . . .
H9' H 0.435551 -0.357202 0.097341 0.022 Uiso 1 1 calc R U . . .
N6' N 0.42525(5) 0.1742(2) 0.29415(4) 0.0199(2) Uani 1 1 d . . . . .
H6' H 0.463417 0.276044 0.290672 0.024 Uiso 1 1 calc R U . . .
C10' C 0.39274(6) 0.2144(3) 0.34348(5) 0.0217(3) Uani 1 1 d . . . . .
H10C H 0.378513 0.025933 0.356858 0.026 Uiso 1 1 calc R U . . .
H10D H 0.349171 0.334029 0.334497 0.026 Uiso 1 1 calc R U . . .
C11' C 0.44554(6) 0.3595(3) 0.38835(5) 0.0206(3) Uani 1 1 d . . . . .
H11C H 0.420674 0.409910 0.419535 0.025 Uiso 1 1 calc R U . . .
H11D H 0.462533 0.539973 0.373565 0.025 Uiso 1 1 calc R U . . .
C12' C 0.50990(6) 0.1707(3) 0.40959(5) 0.0213(3) Uani 1 1 d . . . . .
H12C H 0.529916 0.093746 0.377742 0.026 Uiso 1 1 calc R U . . .
H12D H 0.493838 0.005936 0.429920 0.026 Uiso 1 1 calc R U . . .
C13' C 0.56876(7) 0.3322(3) 0.44766(5) 0.0248(3) Uani 1 1 d . . . . .
H13C H 0.581846 0.508044 0.428987 0.030 Uiso 1 1 calc R U . . .
H13D H 0.550957 0.390021 0.481785 0.030 Uiso 1 1 calc R U . . .
C14' C 0.63335(7) 0.1445(3) 0.46207(5) 0.0231(3) Uani 1 1 d . . . . .
O15' O 0.63712(5) 0.0058(2) 0.50913(4) 0.0265(2) Uani 1 1 d . . . . .
H15' H 0.673571 -0.099780 0.513798 0.040 Uiso 1 1 calc R U . . .
O14' O 0.67743(5) 0.1166(3) 0.43153(4) 0.0356(3) Uani 1 1 d . . . . .

loop_
_atom_site_aniso_label
_atom_site_aniso_U_11
_atom_site_aniso_U_22
_atom_site_aniso_U_33
_atom_site_aniso_U_23
_atom_site_aniso_U_13
_atom_site_aniso_U_12
N1 0.0186(5) 0.0260(6) 0.0193(5) -0.0016(4) 0.0036(4) -0.0029(4)
C2 0.0199(6) 0.0268(7) 0.0213(6) -0.0020(5) 0.0036(5) -0.0051(5)
N3 0.0209(5) 0.0224(6) 0.0185(5) -0.0016(4) 0.0013(4) -0.0030(4)
C4 0.0185(6) 0.0191(6) 0.0163(6) 0.0015(5) -0.0003(4) 0.0014(5)
C5 0.0168(6) 0.0199(6) 0.0168(6) 0.0014(5) 0.0009(4) -0.0005(5)
C6 0.0174(6) 0.0205(6) 0.0162(6) 0.0011(5) 0.0000(4) 0.0007(5)
N7 0.0194(5) 0.0245(6) 0.0172(5) 0.0006(4) 0.0033(4) -0.0023(4)
C8 0.0211(6) 0.0258(7) 0.0175(6) 0.0002(5) 0.0043(5) -0.0017(5)
N9 0.0218(5) 0.0224(6) 0.0151(5) -0.0034(4) 0.0021(4) -0.0013(4)
N6 0.0181(5) 0.0254(6) 0.0160(5) -0.0034(4) 0.0034(4) -0.0041(4)
C10 0.0192(6) 0.0267(7) 0.0169(6) -0.0038(5) 0.0036(5) -0.0008(5)
C11 0.0201(6) 0.0220(6) 0.0160(6) -0.0036(5) 0.0036(5) -0.0008(5)
C12 0.0217(6) 0.0192(6) 0.0165(6) -0.0016(5) 0.0021(5) -0.0017(5)
C13 0.0204(6) 0.0202(6) 0.0193(6) -0.0009(5) 0.0023(5) -0.0021(5)
C14 0.0190(6) 0.0211(6) 0.0179(6) -0.0010(5) 0.0005(5) -0.0049(5)
O15 0.0219(4) 0.0231(5) 0.0201(4) 0.0030(4) 0.0046(3) 0.0031(4)
O14 0.0258(5) 0.0346(6) 0.0225(5) 0.0047(4) 0.0073(4) 0.0076(4)
N1' 0.0173(5) 0.0245(6) 0.0194(5) -0.0014(4) 0.0037(4) 0.0004(4)
C2' 0.0172(6) 0.0244(7) 0.0203(6) 0.0005(5) 0.0043(5) 0.0001(5)
N3' 0.0193(5) 0.0219(5) 0.0190(5) -0.0011(4) 0.0031(4) -0.0007(4)
C4' 0.0165(5) 0.0193(6) 0.0152(6) 0.0006(5) 0.0012(4) 0.0035(5)
C5' 0.0157(5) 0.0192(6) 0.0175(6) 0.0008(5) 0.0012(4) 0.0026(5)
C6' 0.0160(6) 0.0206(6) 0.0172(6) -0.0001(5) 0.0009(4) 0.0034(5)
N7' 0.0172(5) 0.0201(5) 0.0174(5) 0.0000(4) 0.0026(4) 0.0012(4)
C8' 0.0172(6) 0.0210(6) 0.0168(6) 0.0006(5) 0.0023(4) 0.0010(5)
N9' 0.0190(5) 0.0213(5) 0.0141(5) -0.0023(4) 0.0027(4) 0.0003(4)
N6' 0.0172(5) 0.0249(6) 0.0178(5) -0.0050(4) 0.0036(4) -0.0023(4)
C10' 0.0185(6) 0.0291(7) 0.0181(6) -0.0036(5) 0.0052(5) 0.0009(5)
C11' 0.0206(6) 0.0243(7) 0.0174(6) -0.0035(5) 0.0043(5) 0.0020(5)
C12' 0.0217(6) 0.0213(6) 0.0207(6) -0.0022(5) 0.0029(5) 0.0018(5)
C13' 0.0227(6) 0.0274(7) 0.0232(7) -0.0064(6) 0.0002(5) 0.0046(5)
C14' 0.0225(6) 0.0254(7) 0.0201(6) -0.0052(5) -0.0006(5) 0.0005(5)
O15' 0.0230(5) 0.0309(5) 0.0263(5) 0.0029(4) 0.0059(4) 0.0074(4)
O14' 0.0319(5) 0.0508(7) 0.0258(5) 0.0075(5) 0.0096(4) 0.0188(5)

loop_
_atom_type_symbol
_atom_type_description
_atom_type_scat_dispersion_real
_atom_type_scat_dispersion_imag
_atom_type_scat_source
C C 0.0181 0.0091 'International Tables Vol C Tables 4.2.6.8 and 6.1.1.4'
H H 0.0000 0.0000 'International Tables Vol C Tables 4.2.6.8 and 6.1.1.4'
N N 0.0311 0.0180 'International Tables Vol C Tables 4.2.6.8 and 6.1.1.4'
O O 0.0492 0.0322 'International Tables Vol C Tables 4.2.6.8 and 6.1.1.4'

loop_
_geom_angle_atom_site_label_1
_geom_angle_atom_site_label_2
_geom_angle_atom_site_label_3
_geom_angle
_geom_angle_site_symmetry_1
_geom_angle_site_symmetry_3
_geom_angle_publ_flag
C2 N1 C6 118.34(11) . . ?
N1 C2 H2 115.1 . . ?
N3 C2 N1 129.77(12) . . ?
N3 C2 H2 115.1 . . ?
C2 N3 C4 110.45(11) . . ?
N3 C4 C5 126.64(11) . . ?
N3 C4 N9 127.59(11) . . ?
N9 C4 C5 105.77(10) . . ?
C4 C5 C6 117.07(11) . . ?
C4 C5 N7 110.46(11) . . ?
N7 C5 C6 132.45(11) . . ?
N1 C6 C5 117.70(11) . . ?
N6 C6 N1 120.15(11) . . ?
N6 C6 C5 122.15(11) . . ?
C8 N7 C5 103.45(10) . . ?
N7 C8 H8 123.0 . . ?
N7 C8 N9 114.03(11) . . ?
N9 C8 H8 123.0 . . ?
C4 N9 H9 126.9 . . ?
C8 N9 C4 106.29(10) . . ?
C8 N9 H9 126.9 . . ?
C6 N6 H6 118.0 . . ?
C6 N6 C10 123.97(10) . . ?
C10 N6 H6 118.0 . . ?
N6 C10 H10A 109.8 . . ?
N6 C10 H10B 109.8 . . ?
N6 C10 C11 109.23(10) . . ?
H10A C10 H10B 108.3 . . ?
C11 C10 H10A 109.8 . . ?
C11 C10 H10B 109.8 . . ?
C10 C11 H11A 109.1 . . ?
C10 C11 H11B 109.1 . . ?
C10 C11 C12 112.70(10) . . ?
H11A C11 H11B 107.8 . . ?
C12 C11 H11A 109.1 . . ?
C12 C11 H11B 109.1 . . ?
C11 C12 H12A 109.1 . . ?
C11 C12 H12B 109.1 . . ?
C11 C12 C13 112.58(10) . . ?
H12A C12 H12B 107.8 . . ?
C13 C12 H12A 109.1 . . ?
C13 C12 H12B 109.1 . . ?
C12 C13 H13A 109.7 . . ?
C12 C13 H13B 109.7 . . ?
H13A C13 H13B 108.2 . . ?
C14 C13 C12 109.71(10) . . ?
C14 C13 H13A 109.7 . . ?
C14 C13 H13B 109.7 . . ?
O15 C14 C13 113.80(10) . . ?
O14 C14 C13 122.68(11) . . ?
O14 C14 O15 123.45(12) . . ?
C14 O15 H15 109.5 . . ?
C2' N1' C6' 118.73(11) . . ?
N1' C2' H2' 115.7 . . ?
N1' C2' N3' 128.68(12) . . ?
N3' C2' H2' 115.7 . . ?
C2' N3' C4' 111.54(11) . . ?
N3' C4' C5' 126.48(11) . . ?
N3' C4' N9' 127.56(11) . . ?
N9' C4' C5' 105.95(11) . . ?
C4' C5' C6' 116.68(11) . . ?
C4' C5' N7' 110.20(11) . . ?
N7' C5' C6' 133.11(11) . . ?
N1' C6' C5' 117.82(11) . . ?
N6' C6' N1' 119.41(11) . . ?
N6' C6' C5' 122.77(11) . . ?
C8' N7' C5' 104.20(10) . . ?
N7' C8' H8' 123.4 . . ?
N7' C8' N9' 113.16(10) . . ?
N9' C8' H8' 123.4 . . ?
C4' N9' H9' 126.8 . . ?
C8' N9' C4' 106.49(10) . . ?
C8' N9' H9' 126.8 . . ?
C6' N6' H6' 118.4 . . ?
C6' N6' C10' 123.17(10) . . ?
C10' N6' H6' 118.4 . . ?
N6' C10' H10C 109.7 . . ?
N6' C10' H10D 109.7 . . ?
N6' C10' C11' 110.04(10) . . ?
H10C C10' H10D 108.2 . . ?
C11' C10' H10C 109.7 . . ?
C11' C10' H10D 109.7 . . ?
C10' C11' H11C 109.1 . . ?
C10' C11' H11D 109.1 . . ?
C10' C11' C12' 112.68(11) . . ?
H11C C11' H11D 107.8 . . ?
C12' C11' H11C 109.1 . . ?
C12' C11' H11D 109.1 . . ?
C11' C12' H12C 109.0 . . ?
C11' C12' H12D 109.0 . . ?
C11' C12' C13' 112.76(11) . . ?
H12C C12' H12D 107.8 . . ?
C13' C12' H12C 109.0 . . ?
C13' C12' H12D 109.0 . . ?
C12' C13' H13C 109.7 . . ?
C12' C13' H13D 109.7 . . ?
H13C C13' H13D 108.2 . . ?
C14' C13' C12' 110.02(11) . . ?
C14' C13' H13C 109.7 . . ?
C14' C13' H13D 109.7 . . ?
O15' C14' C13' 114.80(11) . . ?
O14' C14' C13' 122.17(12) . . ?
O14' C14' O15' 122.99(12) . . ?
C14' O15' H15' 109.5 . . ?

loop_
_geom_bond_atom_site_label_1
_geom_bond_atom_site_label_2
_geom_bond_distance
_geom_bond_site_symmetry_2
_geom_bond_publ_flag
N1 C2 1.3366(17) . ?
N1 C6 1.3532(16) . ?
C2 H2 0.9500 . ?
C2 N3 1.3307(17) . ?
N3 C4 1.3560(16) . ?
C4 C5 1.3770(18) . ?
C4 N9 1.3709(16) . ?
C5 C6 1.4143(17) . ?
C5 N7 1.3879(16) . ?
C6 N6 1.3284(16) . ?
N7 C8 1.3164(17) . ?
C8 H8 0.9500 . ?
C8 N9 1.3479(17) . ?
N9 H9 0.8800 . ?
N6 H6 0.8800 . ?
N6 C10 1.4553(15) . ?
C10 H10A 0.9900 . ?
C10 H10B 0.9900 . ?
C10 C11 1.5197(16) . ?
C11 H11A 0.9900 . ?
C11 H11B 0.9900 . ?
C11 C12 1.5210(17) . ?
C12 H12A 0.9900 . ?
C12 H12B 0.9900 . ?
C12 C13 1.5322(17) . ?
C13 H13A 0.9900 . ?
C13 H13B 0.9900 . ?
C13 C14 1.5015(18) . ?
C14 O15 1.3194(15) . ?
C14 O14 1.2160(16) . ?
O15 H15 0.8400 . ?
N1' C2' 1.3316(17) . ?
N1' C6' 1.3545(16) . ?
C2' H2' 0.9500 . ?
C2' N3' 1.3343(16) . ?
N3' C4' 1.3475(16) . ?
C4' C5' 1.3755(18) . ?
C4' N9' 1.3747(15) . ?
C5' C6' 1.4193(17) . ?
C5' N7' 1.3878(16) . ?
C6' N6' 1.3292(17) . ?
N7' C8' 1.3203(16) . ?
C8' H8' 0.9500 . ?
C8' N9' 1.3546(16) . ?
N9' H9' 0.8800 . ?
N6' H6' 0.8800 . ?
N6' C10' 1.4572(15) . ?
C10' H10C 0.9900 . ?
C10' H10D 0.9900 . ?
C10' C11' 1.5203(17) . ?
C11' H11C 0.9900 . ?
C11' H11D 0.9900 . ?
C11' C12' 1.5241(17) . ?
C12' H12C 0.9900 . ?
C12' H12D 0.9900 . ?
C12' C13' 1.5301(18) . ?
C13' H13C 0.9900 . ?
C13' H13D 0.9900 . ?
C13' C14' 1.4977(18) . ?
C14' O15' 1.3156(17) . ?
C14' O14' 1.2161(16) . ?
O15' H15' 0.8400 . ?

loop_
_geom_hbond_atom_site_label_D
_geom_hbond_atom_site_label_H
_geom_hbond_atom_site_label_A
_geom_hbond_distance_DH
_geom_hbond_distance_HA
_geom_hbond_distance_DA
_geom_hbond_angle_DHA
_geom_hbond_site_symmetry_A
_geom_hbond_publ_flag
N9 H9 N3' 0.88 1.87 2.7472(15) 171.8 . yes
N6 H6 O14' 0.88 1.99 2.8543(14) 165.7 4_545 yes
O15 H15 N7' 0.84 1.85 2.6790(14) 166.7 4 yes
N9' H9' N3 0.88 2.11 2.9700(15) 164.7 . yes
N6' H6' O14 0.88 1.99 2.8508(14) 165.4 4_656 yes
O15' H15' N7 0.84 1.87 2.7038(14) 170.0 4_646 yes

loop_
_geom_torsion_atom_site_label_1
_geom_torsion_atom_site_label_2
_geom_torsion_atom_site_label_3
_geom_torsion_atom_site_label_4
_geom_torsion
_geom_torsion_site_symmetry_1
_geom_torsion_site_symmetry_2
_geom_torsion_site_symmetry_3
_geom_torsion_site_symmetry_4
_geom_torsion_publ_flag
N1 C2 N3 C4 0.6(2) . . . . ?
N1 C6 N6 C10 -5.34(19) . . . . ?
C2 N1 C6 C5 -1.74(17) . . . . ?
C2 N1 C6 N6 178.06(12) . . . . ?
C2 N3 C4 C5 -0.15(18) . . . . ?
C2 N3 C4 N9 179.67(12) . . . . ?
N3 C4 C5 C6 -1.13(19) . . . . ?
N3 C4 C5 N7 179.85(11) . . . . ?
N3 C4 N9 C8 -179.76(12) . . . . ?
C4 C5 C6 N1 2.05(17) . . . . ?
C4 C5 C6 N6 -177.75(11) . . . . ?
C4 C5 N7 C8 -0.10(14) . . . . ?
C5 C4 N9 C8 0.09(13) . . . . ?
C5 C6 N6 C10 174.45(11) . . . . ?
C5 N7 C8 N9 0.16(14) . . . . ?
C6 N1 C2 N3 0.4(2) . . . . ?
C6 C5 N7 C8 -178.91(13) . . . . ?
C6 N6 C10 C11 -154.95(12) . . . . ?
N7 C5 C6 N1 -179.20(12) . . . . ?
N7 C5 C6 N6 1.0(2) . . . . ?
N7 C8 N9 C4 -0.17(15) . . . . ?
N9 C4 C5 C6 179.02(10) . . . . ?
N9 C4 C5 N7 0.00(14) . . . . ?
N6 C10 C11 C12 66.00(14) . . . . ?
C10 C11 C12 C13 -175.53(10) . . . . ?
C11 C12 C13 C14 -179.38(10) . . . . ?
C12 C13 C14 O15 97.43(12) . . . . ?
C12 C13 C14 O14 -79.55(15) . . . . ?
N1' C2' N3' C4' -0.76(19) . . . . ?
N1' C6' N6' C10' -0.64(18) . . . . ?
C2' N1' C6' C5' 1.64(17) . . . . ?
C2' N1' C6' N6' -178.38(11) . . . . ?
C2' N3' C4' C5' -0.47(18) . . . . ?
C2' N3' C4' N9' -179.15(12) . . . . ?
N3' C4' C5' C6' 2.13(19) . . . . ?
N3' C4' C5' N7' -178.30(11) . . . . ?
N3' C4' N9' C8' 178.40(12) . . . . ?
C4' C5' C6' N1' -2.62(17) . . . . ?
C4' C5' C6' N6' 177.40(11) . . . . ?
C4' C5' N7' C8' -0.48(13) . . . . ?
C5' C4' N9' C8' -0.50(13) . . . . ?
C5' C6' N6' C10' 179.33(11) . . . . ?
C5' N7' C8' N9' 0.15(14) . . . . ?
C6' N1' C2' N3' 0.1(2) . . . . ?
C6' C5' N7' C8' 179.01(13) . . . . ?
C6' N6' C10' C11' 162.00(11) . . . . ?
N7' C5' C6' N1' 177.92(12) . . . . ?
N7' C5' C6' N6' -2.1(2) . . . . ?
N7' C8' N9' C4' 0.22(14) . . . . ?
N9' C4' C5' C6' -178.96(10) . . . . ?
N9' C4' C5' N7' 0.62(13) . . . . ?
N6' C10' C11' C12' -66.62(14) . . . . ?
C10' C11' C12' C13' 170.62(11) . . . . ?
C11' C12' C13' C14' -173.89(11) . . . . ?
C12' C13' C14' O15' -95.46(13) . . . . ?
C12' C13' C14' O14' 82.26(17) . . . . ?
